data_2229085
loop_
_publ_author_name
'Li, Tian-Yi'
'Ran, Xiao-Li'

_publ_section_title
;
 3-Chloro-<i>N</i>'-(4-hydroxybenzylidene)benzohydrazide
;
_journal_coeditor_code HG2786
_journal_issue 2
_journal_name_full 'Acta Crystallographica Section E'
_journal_page_first o331
_journal_paper_doi 10.1107/S1600536811000699
_journal_volume 67
_journal_year 2011
_chemical_formula_iupac 'C14 H11 Cl N2 O2'
_chemical_formula_moiety 'C14 H11 Cl N2 O2'
_chemical_formula_sum 'C14 H11 Cl N2 O2'
_chemical_formula_weight 274.70
_chemical_name_systematic
;
3-Chloro-<i>N</i>'-(4-hydroxybenzylidene)benzohydrazide
;
_space_group_IT_number 19
_symmetry_cell_setting orthorhombic
_symmetry_space_group_name_Hall 'P 2ac 2ab'
_symmetry_space_group_name_H-M 'P 21 21 21'
_atom_sites_solution_hydrogens geom
_atom_sites_solution_primary direct
_atom_sites_solution_secondary difmap
_audit_creation_method SHELXL-97
_cell_angle_alpha 90.00
_cell_angle_beta 90.00
_cell_angle_gamma 90.00
_cell_formula_units_Z 4
_cell_length_a 7.547(2)
_cell_length_b 11.754(3)
_cell_length_c 14.912(3)
_cell_measurement_reflns_used 965
_cell_measurement_temperature 298(2)
_cell_measurement_theta_max 25.0
_cell_measurement_theta_min 2.6
_cell_volume 1322.8(6)
_computing_cell_refinement 'SAINT (Bruker, 2005)'
_computing_data_collection 'APEX2 (Bruker, 2005)'
_computing_data_reduction 'SAINT (Bruker, 2005)'
_computing_molecular_graphics 'SHELXTL (Sheldrick, 2008)'
_computing_publication_material 'SHELXTL (Sheldrick, 2008)'
_computing_structure_refinement 'SHELXTL (Sheldrick, 2008)'
_computing_structure_solution 'SHELXTL (Sheldrick, 2008)'
_diffrn_ambient_temperature 298(2)
_diffrn_measured_fraction_theta_full 0.989
_diffrn_measured_fraction_theta_max 0.989
_diffrn_measurement_device_type
;
Bruker APEXII CCD area-detector
;
_diffrn_measurement_method \w
_diffrn_radiation_monochromator graphite
_diffrn_radiation_source 'fine-focus sealed tube'
_diffrn_radiation_type MoK\a
_diffrn_radiation_wavelength 0.71073
_diffrn_reflns_av_R_equivalents 0.0508
_diffrn_reflns_av_sigmaI/netI 0.0785
_diffrn_reflns_limit_h_max 9
_diffrn_reflns_limit_h_min -9
_diffrn_reflns_limit_k_max 15
_diffrn_reflns_limit_k_min -12
_diffrn_reflns_limit_l_max 16
_diffrn_reflns_limit_l_min -19
_diffrn_reflns_number 6281
_diffrn_reflns_theta_full 27.00
_diffrn_reflns_theta_max 27.00
_diffrn_reflns_theta_min 2.21
_diffrn_standards_number 0
_exptl_absorpt_coefficient_mu 0.287
_exptl_absorpt_correction_T_max 0.9448
_exptl_absorpt_correction_T_min 0.9369
_exptl_absorpt_correction_type multi-scan
_exptl_absorpt_process_details '(SADABS; Bruker, 2005)'
_exptl_crystal_colour colorless
_exptl_crystal_density_diffrn 1.379
_exptl_crystal_density_method 'not measured'
_exptl_crystal_description block
_exptl_crystal_F_000 568
_exptl_crystal_size_max 0.23
_exptl_crystal_size_mid 0.20
_exptl_crystal_size_min 0.20
_refine_diff_density_max 0.180
_refine_diff_density_min -0.213
_refine_ls_abs_structure_details 'Flack (1983), <b>1163 Friedel pairs</b>'
_refine_ls_abs_structure_Flack -0.04(9)
_refine_ls_extinction_method none
_refine_ls_goodness_of_fit_ref 0.949
_refine_ls_hydrogen_treatment mixed
_refine_ls_matrix_type full
_refine_ls_number_parameters 176
_refine_ls_number_reflns 2834
_refine_ls_number_restraints 1
_refine_ls_restrained_S_all 0.949
_refine_ls_R_factor_all 0.0931
_refine_ls_R_factor_gt 0.0496
_refine_ls_shift/su_max_lt 0.001
_refine_ls_shift/su_mean 0.000
_refine_ls_structure_factor_coef Fsqd
_refine_ls_weighting_details 'calc w=1/[\s^2^(Fo^2^)+(0.0302P)^2^] where P=(Fo^2^+2Fc^2^)/3'
_refine_ls_weighting_scheme calc
_refine_ls_wR_factor_gt 0.0799
_refine_ls_wR_factor_ref 0.0941
_reflns_number_gt 1754
_reflns_number_total 2834
_reflns_threshold_expression I>2\s(I)
_cod_data_source_file hg2786.cif
_cod_data_source_block I
_cod_database_code 2229085
_cod_database_fobs_code 2229085

loop_
_symmetry_equiv_pos_as_xyz
'x, y, z'
'-x+1/2, -y, z+1/2'
'-x, y+1/2, -z+1/2'
'x+1/2, -y+1/2, -z'

loop_
_atom_site_type_symbol
_atom_site_label
_atom_site_fract_x
_atom_site_fract_y
_atom_site_fract_z
_atom_site_U_iso_or_equiv
_atom_site_adp_type
_atom_site_calc_flag
_atom_site_refinement_flags
_atom_site_occupancy
_atom_site_disorder_assembly
_atom_site_disorder_group
Cl Cl1 0.05610(14) 0.59347(8) 0.39379(5) 0.0776(4) Uani d . 1 . .
N N1 0.1094(3) 0.7672(2) -0.03391(13) 0.0416(7) Uani d . 1 . .
N N2 0.1281(4) 0.7085(2) 0.04643(14) 0.0412(7) Uani d D 1 . .
O O1 0.1358(3) 1.14877(15) -0.33772(12) 0.0440(6) Uani d . 1 . .
H H1 0.0707 1.1229 -0.3767 0.066 Uiso calc R 1 . .
O O2 0.0407(3) 0.54505(15) -0.02189(11) 0.0471(6) Uani d . 1 . .
C C1 0.1340(4) 1.0781(2) -0.26470(16) 0.0335(7) Uani d . 1 . .
C C2 0.0762(4) 0.9674(2) -0.26936(16) 0.0363(7) Uani d . 1 . .
H H2A 0.0366 0.9377 -0.3236 0.044 Uiso calc R 1 . .
C C3 0.0768(4) 0.9002(2) -0.19341(15) 0.0367(7) Uani d . 1 . .
H H3 0.0373 0.8254 -0.1967 0.044 Uiso calc R 1 . .
C C4 0.1361(4) 0.9437(2) -0.11182(16) 0.0323(7) Uani d . 1 . .
C C5 0.1936(4) 1.0556(3) -0.10858(19) 0.0396(8) Uani d . 1 . .
H H5 0.2335 1.0855 -0.0545 0.047 Uiso calc R 1 . .
C C6 0.1928(4) 1.1235(3) -0.18415(18) 0.0388(8) Uani d . 1 . .
H H6 0.2311 1.1986 -0.1811 0.047 Uiso calc R 1 . .
C C7 0.1441(4) 0.8728(2) -0.03118(16) 0.0372(7) Uani d . 1 . .
H H7 0.1753 0.9059 0.0232 0.045 Uiso calc R 1 . .
C C8 0.0932(4) 0.5954(3) 0.04547(16) 0.0373(7) Uani d . 1 . .
C C9 0.1181(4) 0.5358(2) 0.13258(17) 0.0348(7) Uani d . 1 . .
C C10 0.0839(4) 0.5875(3) 0.21398(16) 0.0409(7) Uani d . 1 . .
H H10 0.0484 0.6632 0.2159 0.049 Uiso calc R 1 . .
C C11 0.1026(4) 0.5266(3) 0.29184(18) 0.0488(9) Uani d . 1 . .
C C12 0.1566(4) 0.4149(3) 0.2914(2) 0.0557(9) Uani d . 1 . .
H H12 0.1686 0.3751 0.3450 0.067 Uiso calc R 1 . .
C C13 0.1926(4) 0.3627(3) 0.2109(2) 0.0588(10) Uani d . 1 . .
H H13 0.2307 0.2875 0.2097 0.071 Uiso calc R 1 . .
C C14 0.1721(4) 0.4225(3) 0.1316(2) 0.0468(9) Uani d . 1 . .
H H14 0.1945 0.3866 0.0772 0.056 Uiso calc R 1 . .
H H2 0.186(4) 0.739(2) 0.0936(15) 0.080 Uiso d D 1 . .

loop_
_atom_site_aniso_label
_atom_site_aniso_U_11
_atom_site_aniso_U_22
_atom_site_aniso_U_33
_atom_site_aniso_U_12
_atom_site_aniso_U_13
_atom_site_aniso_U_23
Cl1 0.1069(8) 0.0920(7) 0.0338(4) -0.0111(7) 0.0067(5) 0.0092(4)
N1 0.059(2) 0.0393(16) 0.0268(12) -0.0055(14) -0.0054(13) 0.0092(10)
N2 0.0581(18) 0.0387(16) 0.0269(13) -0.0085(14) -0.0096(13) 0.0095(11)
O1 0.0605(16) 0.0389(12) 0.0327(11) -0.0056(12) -0.0066(10) 0.0104(9)
O2 0.0678(15) 0.0399(12) 0.0336(10) -0.0019(12) -0.0071(10) -0.0021(9)
C1 0.0313(16) 0.0413(18) 0.0277(14) 0.0012(15) 0.0015(12) 0.0068(13)
C2 0.0437(19) 0.0387(18) 0.0265(14) -0.0017(16) -0.0044(13) 0.0001(12)
C3 0.0426(19) 0.0351(17) 0.0325(14) -0.0005(16) 0.0003(13) 0.0005(13)
C4 0.0343(17) 0.0340(17) 0.0285(14) 0.0024(15) -0.0012(13) 0.0057(12)
C5 0.049(2) 0.042(2) 0.0280(15) -0.0002(15) -0.0079(13) 0.0001(14)
C6 0.047(2) 0.0332(19) 0.0365(17) -0.0042(15) 0.0003(13) 0.0009(14)
C7 0.0416(19) 0.0413(19) 0.0285(15) 0.0012(17) -0.0040(13) 0.0015(13)
C8 0.041(2) 0.0368(18) 0.0338(15) -0.0008(17) 0.0018(13) 0.0028(13)
C9 0.0347(19) 0.0352(17) 0.0344(15) -0.0011(16) -0.0020(13) 0.0080(12)
C10 0.0460(19) 0.0417(18) 0.0348(15) -0.0031(16) -0.0022(13) 0.0090(14)
C11 0.047(2) 0.063(2) 0.0371(17) -0.0115(19) -0.0014(15) 0.0099(15)
C12 0.052(2) 0.062(2) 0.054(2) -0.010(2) -0.0130(17) 0.0299(19)
C13 0.058(3) 0.041(2) 0.077(3) 0.0030(18) -0.012(2) 0.019(2)
C14 0.049(2) 0.039(2) 0.052(2) 0.0001(17) -0.0021(15) 0.0042(16)

loop_
_atom_type_symbol
_atom_type_description
_atom_type_scat_dispersion_real
_atom_type_scat_dispersion_imag
_atom_type_scat_source
C C 0.0033 0.0016 'International Tables Vol C Tables 4.2.6.8 and 6.1.1.4'
H H 0.0000 0.0000 'International Tables Vol C Tables 4.2.6.8 and 6.1.1.4'
N N 0.0061 0.0033 'International Tables Vol C Tables 4.2.6.8 and 6.1.1.4'
O O 0.0106 0.0060 'International Tables Vol C Tables 4.2.6.8 and 6.1.1.4'
Cl Cl 0.1484 0.1585 'International Tables Vol C Tables 4.2.6.8 and 6.1.1.4'

loop_
_geom_angle_atom_site_label_1
_geom_angle_atom_site_label_2
_geom_angle_atom_site_label_3
_geom_angle_site_symmetry_1
_geom_angle_site_symmetry_3
_geom_angle
_geom_angle_publ_flag
C7 N1 N2 . . 115.9(2) ?
C8 N2 N1 . . 117.3(2) ?
C8 N2 H2 . . 120(2) ?
N1 N2 H2 . . 121(2) ?
C1 O1 H1 . . 109.5 ?
O1 C1 C2 . . 122.5(2) ?
O1 C1 C6 . . 116.9(3) ?
C2 C1 C6 . . 120.6(2) ?
C1 C2 C3 . . 119.9(2) ?
C1 C2 H2A . . 120.0 ?
C3 C2 H2A . . 120.0 ?
C2 C3 C4 . . 120.5(3) ?
C2 C3 H3 . . 119.7 ?
C4 C3 H3 . . 119.7 ?
C5 C4 C3 . . 118.6(2) ?
C5 C4 C7 . . 119.9(2) ?
C3 C4 C7 . . 121.5(3) ?
C6 C5 C4 . . 121.2(3) ?
C6 C5 H5 . . 119.4 ?
C4 C5 H5 . . 119.4 ?
C5 C6 C1 . . 119.1(3) ?
C5 C6 H6 . . 120.5 ?
C1 C6 H6 . . 120.5 ?
N1 C7 C4 . . 121.4(2) ?
N1 C7 H7 . . 119.3 ?
C4 C7 H7 . . 119.3 ?
O2 C8 N2 . . 122.9(2) ?
O2 C8 C9 . . 121.8(3) ?
N2 C8 C9 . . 115.4(2) ?
C10 C9 C14 . . 119.0(3) ?
C10 C9 C8 . . 122.4(3) ?
C14 C9 C8 . . 118.6(2) ?
C11 C10 C9 . . 119.7(3) ?
C11 C10 H10 . . 120.1 ?
C9 C10 H10 . . 120.1 ?
C10 C11 C12 . . 121.7(3) ?
C10 C11 Cl1 . . 118.8(3) ?
C12 C11 Cl1 . . 119.5(2) ?
C11 C12 C13 . . 119.2(3) ?
C11 C12 H12 . . 120.4 ?
C13 C12 H12 . . 120.4 ?
C12 C13 C14 . . 119.8(3) ?
C12 C13 H13 . . 120.1 ?
C14 C13 H13 . . 120.1 ?
C13 C14 C9 . . 120.6(3) ?
C13 C14 H14 . . 119.7 ?
C9 C14 H14 . . 119.7 ?

loop_
_geom_bond_atom_site_label_1
_geom_bond_atom_site_label_2
_geom_bond_site_symmetry_2
_geom_bond_distance
_geom_bond_publ_flag
Cl1 C11 . 1.747(3) ?
N1 C7 . 1.270(3) ?
N1 N2 . 1.390(3) ?
N2 C8 . 1.355(4) ?
N2 H2 . 0.90(3) ?
O1 C1 . 1.370(3) ?
O1 H1 . 0.8200 ?
O2 C8 . 1.231(3) ?
C1 C2 . 1.375(4) ?
C1 C6 . 1.387(4) ?
C2 C3 . 1.380(3) ?
C2 H2A . 0.9300 ?
C3 C4 . 1.393(3) ?
C3 H3 . 0.9300 ?
C4 C5 . 1.386(4) ?
C4 C7 . 1.464(3) ?
C5 C6 . 1.381(4) ?
C5 H5 . 0.9300 ?
C6 H6 . 0.9300 ?
C7 H7 . 0.9300 ?
C8 C9 . 1.488(3) ?
C9 C10 . 1.382(3) ?
C9 C14 . 1.393(4) ?
C10 C11 . 1.371(4) ?
C10 H10 . 0.9300 ?
C11 C12 . 1.375(4) ?
C12 C13 . 1.376(5) ?
C12 H12 . 0.9300 ?
C13 C14 . 1.383(4) ?
C13 H13 . 0.9300 ?
C14 H14 . 0.9300 ?

loop_
_geom_hbond_atom_site_label_D
_geom_hbond_atom_site_label_H
_geom_hbond_atom_site_label_A
_geom_hbond_site_symmetry_A
_geom_hbond_distance_DH
_geom_hbond_distance_HA
_geom_hbond_distance_DA
_geom_hbond_angle_DHA
N2 H2 O1 2_575 0.90(3) 2.144(16) 2.996(3) 157(3)
O1 H1 N1 3_554 0.82 2.55 3.004(3) 116
O1 H1 O2 3_554 0.82 1.96 2.765(3) 168

loop_
_cod_related_entry_id
_cod_related_entry_database
_cod_related_entry_code
1 ChemSpider 12549842
